data_7217550
loop_
_publ_author_name
'Xue, Jun-Hui'
'Hua, Xiao-Hui'
'Yang, Li-Min'
'Li, Wei-Hong'
'Xu, Yi-Zhuang'
'Zhao, Guo-Zhong'
'Zhang, Gao-Hui'
'Liu, Ke-Xin'
'Chen, Jia-Er'
'Wu, Jin-Guang'

_publ_section_title
;
 The coordination of lanthanide ions with picolinamide. The influence of
 different anions
;
_journal_issue 33
_journal_name_full CrystEngComm
_journal_page_first 7711
_journal_paper_doi 10.1039/C4CE00606B
_journal_volume 16
_journal_year 2014
_chemical_formula_moiety 'C12 H22 N4 La O7,3(Cl)'
_chemical_formula_sum 'C12 H22 Cl3 La N4 O7'
_chemical_formula_weight 579.60
_chemical_name_systematic
;
?
;
_space_group_IT_number 15
_symmetry_cell_setting monoclinic
_symmetry_space_group_name_Hall '-C 2yc'
_symmetry_space_group_name_H-M 'C 1 2/c 1'
_atom_sites_solution_hydrogens geom
_atom_sites_solution_primary direct
_atom_sites_solution_secondary difmap
_audit_creation_method SHELXL-97
_cell_angle_alpha 90.00
_cell_angle_beta 104.39(3)
_cell_angle_gamma 90.00
_cell_formula_units_Z 8
_cell_length_a 28.898(6)
_cell_length_b 7.7600(16)
_cell_length_c 19.778(4)
_cell_measurement_reflns_used 7210
_cell_measurement_temperature 173(2)
_cell_measurement_theta_max 27.4851
_cell_measurement_theta_min 1.4550
_cell_volume 4296.0(16)
_computing_cell_refinement 'CrystalClear (Rigaku Inc., 2007)'
_computing_data_collection 'CrystalClear (Rigaku Inc., 2007)'
_computing_data_reduction 'CrystalClear (Rigaku Inc., 2007)'
_computing_molecular_graphics
;
Mercury: visualization and analysis of crystal structures, C. F. Macrae,
P. R. Edgington, P. McCabe, E. Pidcock, G. P. Shields, R. Taylor,
M. Towler and J. van de Streek, J. Appl. Cryst., 39, 453-457, 2006.
;
_computing_publication_material 'SHELXS-97 (Sheldrick, 1997)'
_computing_structure_refinement 'SHELXL-97 (Sheldrick, 1997)'
_computing_structure_solution 'SHELXS-97 (Sheldrick, 1990)'
_diffrn_ambient_temperature 173(2)
_diffrn_detector_area_resol_mean 28.5714
_diffrn_measured_fraction_theta_full 0.996
_diffrn_measured_fraction_theta_max 0.996
_diffrn_measurement_device_type 'MM007HF + CCD (Saturn724+)'
_diffrn_measurement_method '\w scans at fixed \c = 45\%'
_diffrn_radiation_monochromator Confocal
_diffrn_radiation_source 'Rotating Anode'
_diffrn_radiation_type MoK\a
_diffrn_radiation_wavelength 0.71073
_diffrn_reflns_av_R_equivalents 0.0571
_diffrn_reflns_av_sigmaI/netI 0.0582
_diffrn_reflns_limit_h_max 35
_diffrn_reflns_limit_h_min -37
_diffrn_reflns_limit_k_max 9
_diffrn_reflns_limit_k_min -10
_diffrn_reflns_limit_l_max 25
_diffrn_reflns_limit_l_min -25
_diffrn_reflns_number 15489
_diffrn_reflns_theta_full 27.48
_diffrn_reflns_theta_max 27.48
_diffrn_reflns_theta_min 1.45
_exptl_absorpt_coefficient_mu 2.401
_exptl_absorpt_correction_T_max 1.0000
_exptl_absorpt_correction_T_min 0.8092
_exptl_absorpt_correction_type multi-scan
_exptl_absorpt_process_details 'CrystalClear (Rigaku Inc., 2008)'
_exptl_crystal_colour Colorless
_exptl_crystal_density_diffrn 1.792
_exptl_crystal_density_method 'not measured'
_exptl_crystal_description block
_exptl_crystal_F_000 2288
_exptl_crystal_size_max 0.210
_exptl_crystal_size_mid 0.180
_exptl_crystal_size_min 0.160
_refine_diff_density_max 0.841
_refine_diff_density_min -0.893
_refine_diff_density_rms 0.191
_refine_ls_extinction_method none
_refine_ls_goodness_of_fit_ref 1.249
_refine_ls_hydrogen_treatment constr
_refine_ls_matrix_type full
_refine_ls_number_parameters 244
_refine_ls_number_reflns 4909
_refine_ls_number_restraints 0
_refine_ls_restrained_S_all 1.249
_refine_ls_R_factor_all 0.0627
_refine_ls_R_factor_gt 0.0537
_refine_ls_shift/su_max 0.001
_refine_ls_shift/su_mean 0.000
_refine_ls_structure_factor_coef Fsqd
_refine_ls_weighting_details 'calc w=1/[\s^2^(Fo^2^)+(0.0400P)^2^+18.2173P] where P=(Fo^2^+2Fc^2^)/3'
_refine_ls_weighting_scheme calc
_refine_ls_wR_factor_gt 0.1187
_refine_ls_wR_factor_ref 0.1230
_reflns_number_gt 4444
_reflns_number_total 4909
_reflns_threshold_expression >2sigma(I)
_cod_duplicate_entry 7216636
_cod_data_source_file c4ce00606b2.cif
_cod_data_source_block mx1358
_cod_original_cell_volume 4296.1(15)
_cod_original_sg_symbol_H-M C2/c
_cod_database_code 7217550

loop_
_symmetry_equiv_pos_as_xyz
'x, y, z'
'-x, y, -z+1/2'
'x+1/2, y+1/2, z'
'-x+1/2, y+1/2, -z+1/2'
'-x, -y, -z'
'x, -y, z-1/2'
'-x+1/2, -y+1/2, -z'
'x+1/2, -y+1/2, z-1/2'

loop_
_atom_site_label
_atom_site_type_symbol
_atom_site_fract_x
_atom_site_fract_y
_atom_site_fract_z
_atom_site_U_iso_or_equiv
_atom_site_adp_type
_atom_site_occupancy
_atom_site_symmetry_multiplicity
_atom_site_calc_flag
_atom_site_refinement_flags
La1 La 0.108158(11) 0.77250(4) 0.206269(16) 0.02089(11) Uani 1 1 d .
Cl1 Cl 0.06280(5) 0.2867(2) 0.06827(7) 0.0276(3) Uani 1 1 d .
Cl2 Cl 0.06225(5) 0.24776(19) 0.31166(7) 0.0287(3) Uani 1 1 d .
Cl3 Cl 0.24949(5) 0.5397(2) 0.14832(8) 0.0325(3) Uani 1 1 d .
O2 O 0.06261(14) 0.7516(5) 0.0830(2) 0.0273(9) Uani 1 1 d .
O6 O 0.20021(14) 0.7681(5) 0.2411(2) 0.0301(10) Uani 1 1 d .
H6A H 0.2187 0.7264 0.2186 0.036 Uiso 1 1 d R
H6B H 0.2197 0.8337 0.2677 0.036 Uiso 1 1 d R
O3 O 0.04456(13) 1.0082(5) 0.17436(19) 0.0248(9) Uani 1 1 d .
H3A H 0.0425 1.0787 0.2057 0.030 Uiso 1 1 d R
H3B H 0.0394 1.0456 0.1333 0.030 Uiso 1 1 d R
O1 O 0.06183(15) 0.8031(6) 0.2939(2) 0.0291(9) Uani 1 1 d .
O5 O 0.04955(14) 0.5279(5) 0.1930(2) 0.0293(9) Uani 1 1 d .
H5A H 0.0407 0.4752 0.1548 0.035 Uiso 1 1 d R
H5B H 0.0506 0.4506 0.2230 0.035 Uiso 1 1 d R
O7 O 0.14399(15) 0.5121(6) 0.1581(2) 0.0417(12) Uani 1 1 d .
H7A H 0.1273 0.4417 0.1301 0.050 Uiso 1 1 d R
H7B H 0.1635 0.5180 0.1329 0.050 Uiso 1 1 d R
O4 O 0.14202(15) 1.0384(6) 0.2751(2) 0.0417(12) Uani 1 1 d .
H4A H 0.1218 1.0971 0.2891 0.050 Uiso 1 1 d R
H4B H 0.1691 1.0485 0.3029 0.050 Uiso 1 1 d R
N3 N 0.14133(17) 0.9395(7) 0.1044(2) 0.0266(11) Uani 1 1 d .
N1 N 0.13732(16) 0.6025(6) 0.3297(2) 0.0243(10) Uani 1 1 d .
N4 N 0.05181(19) 0.7471(7) -0.0328(3) 0.0354(13) Uani 1 1 d .
H4C H 0.0251 0.6883 -0.0384 0.043 Uiso 1 1 calc R
H4D H 0.0623 0.7766 -0.0693 0.043 Uiso 1 1 calc R
N2 N 0.04457(18) 0.7874(7) 0.3982(3) 0.0300(12) Uani 1 1 d .
H2D H 0.0191 0.8528 0.3839 0.036 Uiso 1 1 calc R
H2C H 0.0521 0.7476 0.4412 0.036 Uiso 1 1 calc R
C6 C 0.0715(2) 0.7490(7) 0.3550(3) 0.0247(12) Uani 1 1 d .
C1 C 0.11420(19) 0.6352(7) 0.3798(3) 0.0221(12) Uani 1 1 d .
C12 C 0.0761(2) 0.7907(8) 0.0300(3) 0.0264(13) Uani 1 1 d .
C7 C 0.1209(2) 0.8953(8) 0.0380(3) 0.0260(12) Uani 1 1 d .
C11 C 0.1793(2) 1.0426(8) 0.1163(3) 0.0319(14) Uani 1 1 d .
H11 H 0.1938 1.0748 0.1632 0.038 Uiso 1 1 calc R
C8 C 0.1390(2) 0.9468(8) -0.0174(3) 0.0284(13) Uani 1 1 d .
H8 H 0.1242 0.9111 -0.0637 0.034 Uiso 1 1 calc R
C5 C 0.1744(2) 0.4935(8) 0.3455(3) 0.0307(14) Uani 1 1 d .
H5 H 0.1899 0.4642 0.3100 0.037 Uiso 1 1 calc R
C4 C 0.1910(2) 0.4217(8) 0.4108(3) 0.0300(13) Uani 1 1 d .
H4 H 0.2174 0.3446 0.4197 0.036 Uiso 1 1 calc R
C2 C 0.1291(2) 0.5707(8) 0.4468(3) 0.0288(13) Uani 1 1 d .
H2 H 0.1125 0.5993 0.4812 0.035 Uiso 1 1 calc R
C9 C 0.1791(2) 1.0516(9) -0.0041(3) 0.0358(15) Uani 1 1 d .
H9 H 0.1929 1.0858 -0.0409 0.043 Uiso 1 1 calc R
C3 C 0.1690(2) 0.4630(8) 0.4632(3) 0.0315(14) Uani 1 1 d .
H3 H 0.1806 0.4191 0.5091 0.038 Uiso 1 1 calc R
C10 C 0.1989(2) 1.1055(8) 0.0636(3) 0.0336(14) Uani 1 1 d .
H10 H 0.2250 1.1834 0.0739 0.040 Uiso 1 1 calc R

loop_
_atom_site_aniso_label
_atom_site_aniso_U_11
_atom_site_aniso_U_22
_atom_site_aniso_U_33
_atom_site_aniso_U_23
_atom_site_aniso_U_13
_atom_site_aniso_U_12
La1 0.01873(18) 0.0273(2) 0.01679(16) -0.00116(13) 0.00464(12) -0.00067(13)
Cl1 0.0282(7) 0.0356(8) 0.0202(6) -0.0009(6) 0.0082(5) -0.0050(6)
Cl2 0.0342(8) 0.0325(8) 0.0199(6) -0.0016(6) 0.0076(6) 0.0019(6)
Cl3 0.0226(7) 0.0448(9) 0.0291(7) 0.0027(7) 0.0046(6) 0.0027(7)
O2 0.023(2) 0.044(3) 0.0156(18) -0.0009(17) 0.0050(16) -0.0036(18)
O6 0.018(2) 0.038(3) 0.034(2) -0.0065(19) 0.0054(17) -0.0029(18)
O3 0.028(2) 0.030(2) 0.0155(18) -0.0011(16) 0.0042(16) 0.0015(18)
O1 0.028(2) 0.040(3) 0.021(2) 0.0059(18) 0.0095(17) 0.0069(19)
O5 0.033(2) 0.035(2) 0.0212(19) -0.0018(18) 0.0074(17) -0.0077(19)
O7 0.025(2) 0.045(3) 0.056(3) -0.023(2) 0.013(2) -0.007(2)
O4 0.022(2) 0.044(3) 0.056(3) -0.021(2) 0.003(2) 0.002(2)
N3 0.026(3) 0.029(3) 0.025(2) -0.001(2) 0.006(2) 0.000(2)
N1 0.021(2) 0.032(3) 0.019(2) -0.002(2) 0.0045(19) 0.001(2)
N4 0.026(3) 0.058(4) 0.022(2) -0.003(2) 0.006(2) -0.007(3)
N2 0.022(3) 0.050(3) 0.019(2) 0.002(2) 0.0062(19) 0.006(2)
C6 0.021(3) 0.030(3) 0.022(3) -0.001(2) 0.003(2) -0.003(2)
C1 0.021(3) 0.022(3) 0.024(3) -0.002(2) 0.007(2) -0.003(2)
C12 0.025(3) 0.033(3) 0.021(3) -0.002(2) 0.005(2) 0.005(3)
C7 0.029(3) 0.025(3) 0.026(3) 0.000(2) 0.011(2) 0.002(3)
C11 0.032(3) 0.033(4) 0.030(3) -0.001(3) 0.006(3) -0.006(3)
C8 0.029(3) 0.037(4) 0.021(3) 0.002(3) 0.010(2) 0.005(3)
C5 0.032(3) 0.029(3) 0.032(3) -0.002(3) 0.011(3) 0.000(3)
C4 0.021(3) 0.028(3) 0.037(3) 0.005(3) 0.002(3) 0.005(3)
C2 0.029(3) 0.035(4) 0.021(3) -0.003(3) 0.003(2) 0.002(3)
C9 0.036(4) 0.036(4) 0.041(4) 0.010(3) 0.019(3) 0.006(3)
C3 0.033(3) 0.032(4) 0.027(3) 0.004(3) 0.000(3) -0.001(3)
C10 0.031(3) 0.029(3) 0.043(4) 0.003(3) 0.013(3) -0.003(3)

loop_
_atom_type_symbol
_atom_type_description
_atom_type_scat_dispersion_real
_atom_type_scat_dispersion_imag
_atom_type_scat_source
C C 0.0033 0.0016 'International Tables Vol C Tables 4.2.6.8 and 6.1.1.4'
H H 0.0000 0.0000 'International Tables Vol C Tables 4.2.6.8 and 6.1.1.4'
N N 0.0061 0.0033 'International Tables Vol C Tables 4.2.6.8 and 6.1.1.4'
O O 0.0106 0.0060 'International Tables Vol C Tables 4.2.6.8 and 6.1.1.4'
Cl Cl 0.1484 0.1585 'International Tables Vol C Tables 4.2.6.8 and 6.1.1.4'
La La -0.2871 2.4523 'International Tables Vol C Tables 4.2.6.8 and 6.1.1.4'

loop_
_geom_angle_atom_site_label_1
_geom_angle_atom_site_label_2
_geom_angle_atom_site_label_3
_geom_angle
O1 La1 O2 116.98(13)
O1 La1 O5 71.04(14)
O2 La1 O5 70.57(13)
O1 La1 O4 75.33(15)
O2 La1 O4 128.60(15)
O5 La1 O4 146.33(13)
O1 La1 O3 67.68(13)
O2 La1 O3 68.26(13)
O5 La1 O3 95.16(14)
O4 La1 O3 73.02(13)
O1 La1 O7 133.04(15)
O2 La1 O7 75.31(14)
O5 La1 O7 71.91(13)
O4 La1 O7 134.88(14)
O3 La1 O7 143.57(14)
O1 La1 O6 121.39(14)
O2 La1 O6 121.62(13)
O5 La1 O6 129.94(13)
O4 La1 O6 68.37(13)
O3 La1 O6 134.91(13)
O7 La1 O6 66.62(13)
O1 La1 N1 60.89(13)
O2 La1 N1 145.55(14)
O5 La1 N1 77.18(14)
O4 La1 N1 85.43(15)
O3 La1 N1 127.73(12)
O7 La1 N1 83.56(15)
O6 La1 N1 71.59(14)
O1 La1 N3 145.15(14)
O2 La1 N3 60.47(14)
O5 La1 N3 128.71(14)
O4 La1 N3 81.47(15)
O3 La1 N3 80.95(13)
O7 La1 N3 81.53(15)
O6 La1 N3 71.26(14)
N1 La1 N3 142.85(14)
C12 O2 La1 127.9(4)
C6 O1 La1 128.6(4)
C11 N3 C7 118.0(5)
C11 N3 La1 125.0(4)
C7 N3 La1 116.4(4)
C5 N1 C1 117.5(5)
C5 N1 La1 124.5(4)
C1 N1 La1 117.9(4)
O1 C6 N2 121.6(6)
O1 C6 C1 119.0(5)
N2 C6 C1 119.4(5)
N1 C1 C2 122.9(5)
N1 C1 C6 112.9(5)
C2 C1 C6 124.2(5)
O2 C12 N4 122.1(6)
O2 C12 C7 119.0(5)
N4 C12 C7 118.9(5)
N3 C7 C8 122.6(6)
N3 C7 C12 113.5(5)
C8 C7 C12 123.9(5)
N3 C11 C10 123.3(6)
C9 C8 C7 118.8(6)
N1 C5 C4 123.1(5)
C5 C4 C3 119.4(6)
C1 C2 C3 118.8(5)
C10 C9 C8 119.0(6)
C4 C3 C2 118.3(6)
C9 C10 C11 118.2(6)

loop_
_geom_bond_atom_site_label_1
_geom_bond_atom_site_label_2
_geom_bond_distance
La1 O1 2.451(4)
La1 O2 2.472(4)
La1 O5 2.513(4)
La1 O4 2.531(4)
La1 O3 2.558(4)
La1 O7 2.560(4)
La1 O6 2.577(4)
La1 N1 2.718(5)
La1 N3 2.759(5)
O2 C12 1.242(7)
O1 C6 1.243(7)
N3 C11 1.331(8)
N3 C7 1.344(7)
N1 C5 1.339(7)
N1 C1 1.349(6)
N4 C12 1.310(7)
N2 C6 1.324(7)
C6 C1 1.498(8)
C1 C2 1.383(8)
C12 C7 1.503(8)
C7 C8 1.387(7)
C11 C10 1.392(8)
C8 C9 1.387(9)
C5 C4 1.380(8)
C4 C3 1.381(8)
C2 C3 1.395(8)
C9 C10 1.384(9)
